data_9011111
loop_
_publ_author_name
'Sedlacek, P.'
'Dornberger-Schiff K'

_publ_section_title
;
 An OD-Disordered modification of the calcium monoborate dihydrate
 Ca[B(OH)4]2*2H2O
 Sample: MDO (1)
;
_journal_name_full 'Acta Crystallographica, Section B'
_journal_page_first 1532
_journal_page_last 1541
_journal_paper_doi 10.1107/S0567740871004357
_journal_volume 27
_journal_year 1971
_chemical_compound_source Synthetic
_chemical_formula_sum 'B2 Ca H12 O10'
_chemical_name_mineral Hexahydroborite
_space_group_IT_number 15
_symmetry_space_group_name_Hall '-C 2yc'
_symmetry_space_group_name_H-M 'C 1 2/c 1'
_cell_angle_alpha 90
_cell_angle_beta 104.9
_cell_angle_gamma 90
_cell_formula_units_Z 4
_cell_length_a 16.07999
_cell_length_b 6.69
_cell_length_c 7.95
_cell_volume 826.466
_database_code_amcsd 0009397
_exptl_crystal_density_diffrn 1.855
_cod_original_formula_sum 'Ca B2 O10 H12'
_cod_database_code 9011111

loop_
_space_group_symop_operation_xyz
x,y,z
1/2+x,1/2+y,z
x,-y,1/2+z
1/2+x,1/2-y,1/2+z
-x,y,1/2-z
1/2-x,1/2+y,1/2-z
-x,-y,-z
1/2-x,1/2-y,-z

loop_
_atom_site_label
_atom_site_fract_x
_atom_site_fract_y
_atom_site_fract_z
_atom_site_type_symbol
_atom_site_attached_hydrogens
Ca 0.00000 -0.02900 0.25000 Ca 0
B 0.09100 0.27100 0.06500 B 0
O-H1 -0.00300 0.22100 0.03300 O 1
O-H2 0.13300 0.12800 0.20200 O 1
O-H3 0.11300 0.24600 -0.09900 O 1
O-H4 0.10900 0.47700 0.12400 O 1
Wat5 0.21300 0.21000 0.55300 O 2

loop_
_cod_changelog_entry_id
_cod_changelog_entry_author
_cod_changelog_entry_date
_cod_changelog_entry_text
1
;cod-tools version 3.8.0
Id: cif_guess_AMCSD_atom_types 9574 2023-05-10 09:00:05Z saulius
;
2023-05-10T18:52:57+03:00
;Derived atom types and hydrogen counts
from atom names that follow the AMCSD naming convention
(Wat == water, O-H == hydroxyl).
;

loop_
_cod_related_entry_id
_cod_related_entry_database
_cod_related_entry_code
1 AMCSD 0009397
